data_2220393
loop_
_publ_author_name
'Yang, Zhen'
'Fan, Congbin'
'Li, Min'
'Liu, Weijun'
'Liu, Gang'
'Ng, Seik Weng'

_publ_section_title
5-<i>n</i>-Butyl-4-[2-(2-ethyl-1-benzothiophen-3-yl)-3,3,4,4,5,5-hexafluorocyclopent-1-en-1-yl]thiophene-2-carbaldehyde
_journal_coeditor_code YA2080
_journal_issue 12
_journal_name_full 'Acta Crystallographica Section E'
_journal_page_first o2311
_journal_paper_doi 10.1107/S1600536808036453
_journal_volume 64
_journal_year 2008
_chemical_formula_iupac 'C24 H20 F6 O S2'
_chemical_formula_moiety 'C24 H20 F6 O S2'
_chemical_formula_sum 'C24 H20 F6 O S2'
_chemical_formula_weight 502.52
_chemical_name_systematic
;
5-<i>n</i>-Butyl-4-[2-(2-ethyl-1-benzothiophen-3-yl)-3,3,4,4,5,5-
hexafluorocyclopent-1-en-1-yl]thiophene-2-carbaldehyde
;
_space_group_IT_number 2
_symmetry_cell_setting triclinic
_symmetry_space_group_name_Hall '-P 1'
_symmetry_space_group_name_H-M 'P -1'
_atom_sites_solution_hydrogens geom
_atom_sites_solution_primary direct
_atom_sites_solution_secondary difmap
_audit_creation_method SHELXL-97
_cell_angle_alpha 113.1260(10)
_cell_angle_beta 96.8820(10)
_cell_angle_gamma 103.5420(10)
_cell_formula_units_Z 2
_cell_length_a 10.0510(10)
_cell_length_b 11.0310(10)
_cell_length_c 12.0190(10)
_cell_measurement_reflns_used 4259
_cell_measurement_temperature 296(2)
_cell_measurement_theta_max 28.2
_cell_measurement_theta_min 2.5
_cell_volume 1157.52(18)
_computing_cell_refinement 'SMART (Bruker, 1997)'
_computing_data_collection 'SMART (Bruker, 1997)'
_computing_data_reduction 'SAINT (Bruker, 1997)'
_computing_molecular_graphics 'X-SEED (Barbour, 2001)'
_computing_publication_material 'publCIF (Westrip, 2008)'
_computing_structure_refinement 'SHELXL97 (Sheldrick, 2008)'
_computing_structure_solution 'SHELXS97 (Sheldrick, 2008)'
_diffrn_ambient_temperature 296(2)
_diffrn_measured_fraction_theta_full 0.976
_diffrn_measured_fraction_theta_max 0.976
_diffrn_measurement_device_type 'Bruker SMART area-detector'
_diffrn_measurement_method '\f and \w'
_diffrn_radiation_monochromator graphite
_diffrn_radiation_source 'fine-focus sealed tube'
_diffrn_radiation_type MoK\a
_diffrn_radiation_wavelength 0.71073
_diffrn_reflns_av_R_equivalents 0.019
_diffrn_reflns_av_sigmaI/netI 0.029
_diffrn_reflns_limit_h_max 13
_diffrn_reflns_limit_h_min -12
_diffrn_reflns_limit_k_max 14
_diffrn_reflns_limit_k_min -14
_diffrn_reflns_limit_l_max 15
_diffrn_reflns_limit_l_min -15
_diffrn_reflns_number 10086
_diffrn_reflns_theta_full 27.5
_diffrn_reflns_theta_max 27.5
_diffrn_reflns_theta_min 2.5
_diffrn_standards_decay_% 0
_diffrn_standards_interval_count 0
_diffrn_standards_interval_time 0
_diffrn_standards_number 0
_exptl_absorpt_coefficient_mu 0.29
_exptl_absorpt_correction_type none
_exptl_crystal_colour Colourless
_exptl_crystal_density_diffrn 1.442
_exptl_crystal_density_method 'not measured'
_exptl_crystal_description Block
_exptl_crystal_F_000 516
_exptl_crystal_size_max 0.43
_exptl_crystal_size_mid 0.43
_exptl_crystal_size_min 0.43
_refine_diff_density_max 0.34
_refine_diff_density_min -0.25
_refine_ls_extinction_method none
_refine_ls_goodness_of_fit_ref 1.03
_refine_ls_hydrogen_treatment constr
_refine_ls_matrix_type full
_refine_ls_number_parameters 318
_refine_ls_number_reflns 5195
_refine_ls_number_restraints 30
_refine_ls_restrained_S_all 1.05
_refine_ls_R_factor_all 0.070
_refine_ls_R_factor_gt 0.046
_refine_ls_shift/su_max 0.001
_refine_ls_shift/su_mean 0.001
_refine_ls_structure_factor_coef Fsqd
_refine_ls_weighting_details 'calc w=1/[\s^2^(Fo^2^)+(0.0768P)^2^+0.3784P] where P=(Fo^2^+2Fc^2^)/3'
_refine_ls_weighting_scheme calc
_refine_ls_wR_factor_gt 0.126
_refine_ls_wR_factor_ref 0.151
_reflns_number_gt 3669
_reflns_number_total 5195
_reflns_threshold_expression I>2\s(I)
_cod_data_source_file ya2080.cif
_cod_data_source_block I
_cod_depositor_comments
;
The following automatic conversions were performed:
'_symmetry_cell_setting' value 'Triclinic' changed to 'triclinic'
according to '/home/saulius/struct/CIF-dictionaries/cif_core.dic'
dictionary named 'cif_core.dic' version 2.4.1 from
2010-06-29.

'_exptl_absorpt_correction_type' value 'None' changed to
'none' according to '/home/saulius/struct/CIF-dictionaries/cif_core.dic'
dictionary named 'cif_core.dic' version 2.4.1 from 2010-06-29.

Automatic conversion script
Id: cif_fix_enum 1527 2010-12-29 10:47:43Z saulius 

The following automatic conversions were performed:

'_symmetry_cell_setting' value 'Triclinic' changed to 'triclinic'
according to /home/saulius/struct/CIF-dictionaries/cif_core.dic
dictionary named 'cif_core.dic' version 2.4.1 from
2010-06-29.

'_exptl_absorpt_correction_type' value 'None' changed to
'none' according to
/home/saulius/struct/CIF-dictionaries/cif_core.dic dictionary named
'cif_core.dic' version 2.4.1 from 2010-06-29.

Automatic conversion script
Id: cif_fix_values 1715 2011-07-08 13:25:40Z adriana 
;
_cod_original_cell_volume 1157.5(2)
_cod_database_code 2220393
_cod_database_fobs_code 2220393

loop_
_symmetry_equiv_pos_as_xyz
'x, y, z'
'-x, -y, -z'

loop_
_atom_site_type_symbol
_atom_site_label
_atom_site_fract_x
_atom_site_fract_y
_atom_site_fract_z
_atom_site_U_iso_or_equiv
_atom_site_adp_type
_atom_site_calc_flag
_atom_site_refinement_flags
_atom_site_occupancy
_atom_site_disorder_assembly
_atom_site_disorder_group
S S1 0.43383(7) 0.52869(8) 0.19023(8) 0.0736(2) Uani d . 1 B .
S S2 0.86262(7) 0.60297(6) 0.65571(5) 0.05353(19) Uani d . 1 . .
F F1 0.89175(19) 0.80884(18) 0.17554(17) 0.0805(5) Uani d . 1 B .
F F2 0.8985(2) 0.6035(2) 0.06303(14) 0.0868(6) Uani d . 1 B .
F F3 1.16124(19) 0.8540(2) 0.22574(18) 0.0943(6) Uani d . 1 . .
F F4 1.1390(2) 0.6431(2) 0.19936(18) 0.0921(6) Uani d . 1 . .
F F5 1.10459(17) 0.92568(14) 0.44135(15) 0.0707(4) Uani d . 1 B .
F F6 1.19297(14) 0.76341(19) 0.43741(16) 0.0735(5) Uani d . 1 B .
O O1' 0.947(3) 0.8292(9) 0.9172(7) 0.091(4) Uani d PDU 0.64(5) A 1
O O1 1.010(3) 0.8304(18) 0.9249(10) 0.080(4) Uani d PDU 0.36(5) A 2
C C1 0.5164(7) 0.8436(7) 0.3633(7) 0.104(3) Uani d PDU 0.788(17) B 3
H H1A 0.5476 0.9370 0.4276 0.156 Uiso calc PR 0.788(17) B 3
H H1B 0.4403 0.7889 0.3812 0.156 Uiso calc PR 0.788(17) B 3
H H1C 0.4848 0.8435 0.2846 0.156 Uiso calc PR 0.788(17) B 3
C C1' 0.577(3) 0.8783(13) 0.3189(17) 0.077(6) Uani d PDU 0.212(17) B 4
H H1'A 0.6029 0.9682 0.3880 0.116 Uiso calc PR 0.212(17) B 4
H H1'B 0.4767 0.8414 0.2910 0.116 Uiso calc PR 0.212(17) B 4
H H1'C 0.6169 0.8861 0.2522 0.116 Uiso calc PR 0.212(17) B 4
C C2 0.6323(4) 0.7854(3) 0.3580(3) 0.0885(10) Uani d D 1 . .
H H2A 0.6646 0.7900 0.4393 0.106 Uiso calc R 1 B 3
H H2B 0.7092 0.8446 0.3433 0.106 Uiso calc R 1 B 3
C C3 0.6050(3) 0.6395(3) 0.2628(2) 0.0565(6) Uani d D 1 B .
C C4 0.7027(2) 0.5769(2) 0.2221(2) 0.0454(5) Uani d . 1 . .
C C5 0.6422(3) 0.4353(2) 0.1294(2) 0.0519(6) Uani d . 1 B .
C C6 0.7084(3) 0.3380(3) 0.0696(2) 0.0677(7) Uani d . 1 . .
H H6 0.8061 0.3627 0.0841 0.081 Uiso calc R 1 B .
C C7 0.6267(5) 0.2048(3) -0.0111(3) 0.0914(11) Uani d . 1 B .
H H7 0.6703 0.1400 -0.0517 0.110 Uiso calc R 1 . .
C C8 0.4127(4) 0.2581(4) 0.0223(3) 0.0846(10) Uani d . 1 B .
H H8 0.3149 0.2315 0.0058 0.102 Uiso calc R 1 . .
C C9 0.4813(5) 0.1652(4) -0.0332(3) 0.0991(13) Uani d . 1 . .
H H9 0.4292 0.0739 -0.0867 0.119 Uiso calc R 1 B .
C C10 0.4937(3) 0.3945(3) 0.1048(2) 0.0615(7) Uani d . 1 . .
C C11 0.8549(2) 0.6521(2) 0.2655(2) 0.0424(5) Uani d . 1 B .
C C12 0.9296(3) 0.6987(3) 0.1805(2) 0.0560(6) Uani d . 1 . .
C C13 1.0846(3) 0.7499(3) 0.2438(2) 0.0576(6) Uani d . 1 B .
C C14 1.0847(2) 0.7868(2) 0.3798(2) 0.0480(5) Uani d . 1 . .
C C15 0.9421(2) 0.7024(2) 0.37843(19) 0.0387(4) Uani d . 1 B .
C C16 0.9193(2) 0.6924(2) 0.49357(19) 0.0385(4) Uani d . 1 . .
C C17 0.9764(2) 0.8081(2) 0.6132(2) 0.0467(5) Uani d . 1 A .
H H17 1.0247 0.8966 0.6245 0.056 Uiso calc R 1 . .
C C18 0.9532(3) 0.7762(2) 0.7089(2) 0.0533(6) Uani d . 1 A .
C C19 0.9934(4) 0.8673(3) 0.8416(3) 0.0801(9) Uani d D 1 . .
H H19 1.0552 0.9562 0.8702 0.096 Uiso calc PR 0.64(5) A 1
H H19' 1.0075 0.9613 0.8654 0.096 Uiso calc PR 0.36(5) A 2
C C20 0.8536(2) 0.5729(2) 0.50312(19) 0.0401(4) Uani d . 1 B 2
C C21 0.7831(2) 0.4277(2) 0.4049(2) 0.0425(5) Uani d . 1 B 2
H H21A 0.8296 0.3668 0.4216 0.051 Uiso calc R 1 B 2
H H21B 0.7949 0.4238 0.3247 0.051 Uiso calc R 1 B 2
C C22 0.6266(2) 0.3746(2) 0.3974(2) 0.0510(5) Uani d . 1 B 2
H H22A 0.6139 0.3879 0.4796 0.061 Uiso calc R 1 B 2
H H22B 0.5782 0.4289 0.3713 0.061 Uiso calc R 1 B 2
C C23 0.5601(3) 0.2226(3) 0.3076(3) 0.0634(7) Uani d . 1 B 2
H H23A 0.6027 0.1675 0.3378 0.076 Uiso calc R 1 B 2
H H23B 0.5800 0.2077 0.2271 0.076 Uiso calc R 1 B 2
C C24 0.4014(4) 0.1731(4) 0.2918(3) 0.0940(11) Uani d . 1 B 2
H H24A 0.3648 0.0766 0.2346 0.141 Uiso calc R 1 B 2
H H24B 0.3583 0.2255 0.2598 0.141 Uiso calc R 1 B 2
H H24C 0.3810 0.1860 0.3709 0.141 Uiso calc R 1 B 2

loop_
_atom_site_aniso_label
_atom_site_aniso_U_11
_atom_site_aniso_U_22
_atom_site_aniso_U_33
_atom_site_aniso_U_12
_atom_site_aniso_U_13
_atom_site_aniso_U_23
S1 0.0440(4) 0.0835(5) 0.0917(6) 0.0164(3) -0.0006(3) 0.0430(4)
S2 0.0674(4) 0.0499(3) 0.0462(3) 0.0127(3) 0.0157(3) 0.0262(3)
F1 0.0839(11) 0.0906(12) 0.0950(12) 0.0251(9) 0.0131(9) 0.0717(11)
F2 0.0934(13) 0.0972(13) 0.0451(9) -0.0039(10) 0.0150(8) 0.0255(9)
F3 0.0792(12) 0.1137(15) 0.0913(13) -0.0117(10) 0.0169(10) 0.0701(12)
F4 0.0853(12) 0.1121(15) 0.0909(13) 0.0522(11) 0.0407(10) 0.0382(12)
F5 0.0776(10) 0.0444(8) 0.0744(10) -0.0017(7) 0.0125(8) 0.0233(7)
F6 0.0408(7) 0.1085(13) 0.0919(11) 0.0184(8) 0.0082(7) 0.0688(11)
O1' 0.127(8) 0.085(3) 0.047(2) 0.009(4) 0.025(3) 0.0263(19)
O1 0.107(9) 0.084(5) 0.053(4) 0.032(5) 0.015(4) 0.033(3)
C1 0.098(4) 0.102(4) 0.114(4) 0.061(3) 0.027(3) 0.031(3)
C1' 0.082(10) 0.072(8) 0.084(9) 0.033(7) 0.013(6) 0.036(6)
C2 0.080(2) 0.0667(19) 0.102(2) 0.0363(16) 0.0055(18) 0.0168(18)
C3 0.0474(13) 0.0579(14) 0.0639(15) 0.0171(11) 0.0035(11) 0.0285(12)
C4 0.0462(12) 0.0475(12) 0.0416(11) 0.0112(9) 0.0022(9) 0.0226(10)
C5 0.0569(14) 0.0512(13) 0.0419(12) 0.0071(10) 0.0020(10) 0.0228(10)
C6 0.0835(19) 0.0575(15) 0.0530(15) 0.0147(14) 0.0191(14) 0.0182(12)
C7 0.128(3) 0.0590(18) 0.0636(19) 0.0153(19) 0.028(2) 0.0098(15)
C8 0.077(2) 0.075(2) 0.0695(19) -0.0144(17) -0.0182(16) 0.0302(17)
C9 0.126(3) 0.062(2) 0.063(2) -0.012(2) -0.001(2) 0.0117(16)
C10 0.0552(14) 0.0627(15) 0.0549(14) 0.0001(12) -0.0070(11) 0.0298(12)
C11 0.0446(11) 0.0412(11) 0.0440(11) 0.0122(9) 0.0084(9) 0.0225(9)
C12 0.0625(15) 0.0605(14) 0.0468(13) 0.0110(12) 0.0099(11) 0.0308(12)
C13 0.0538(14) 0.0631(15) 0.0651(16) 0.0132(12) 0.0200(12) 0.0381(13)
C14 0.0416(11) 0.0476(12) 0.0573(14) 0.0091(9) 0.0057(10) 0.0296(11)
C15 0.0392(10) 0.0366(10) 0.0445(11) 0.0130(8) 0.0096(8) 0.0213(9)
C16 0.0366(10) 0.0395(10) 0.0430(11) 0.0134(8) 0.0057(8) 0.0215(9)
C17 0.0537(12) 0.0384(11) 0.0466(12) 0.0122(9) 0.0082(10) 0.0192(9)
C18 0.0645(15) 0.0470(12) 0.0453(12) 0.0153(11) 0.0112(11) 0.0186(10)
C19 0.126(3) 0.0564(16) 0.0457(15) 0.0148(17) 0.0188(16) 0.0175(13)
C20 0.0404(10) 0.0419(11) 0.0431(11) 0.0151(8) 0.0092(9) 0.0224(9)
C21 0.0455(11) 0.0382(10) 0.0476(12) 0.0153(9) 0.0087(9) 0.0218(9)
C22 0.0471(12) 0.0458(12) 0.0566(14) 0.0088(10) 0.0090(10) 0.0229(11)
C23 0.0630(16) 0.0483(13) 0.0684(17) 0.0043(12) 0.0049(13) 0.0253(12)
C24 0.073(2) 0.079(2) 0.091(2) -0.0168(17) 0.0107(17) 0.0238(18)

loop_
_atom_type_symbol
_atom_type_description
_atom_type_scat_dispersion_real
_atom_type_scat_dispersion_imag
_atom_type_scat_source
C C 0.0033 0.0016 'International Tables Vol C Tables 4.2.6.8 and 6.1.1.4'
H H 0.0000 0.0000 'International Tables Vol C Tables 4.2.6.8 and 6.1.1.4'
O O 0.0106 0.0060 'International Tables Vol C Tables 4.2.6.8 and 6.1.1.4'
F F 0.0171 0.0103 'International Tables Vol C Tables 4.2.6.8 and 6.1.1.4'
S S 0.1246 0.1234 'International Tables Vol C Tables 4.2.6.8 and 6.1.1.4'

loop_
_geom_angle_atom_site_label_1
_geom_angle_atom_site_label_2
_geom_angle_atom_site_label_3
_geom_angle
C10 S1 C3 91.85(12)
C20 S2 C18 92.17(11)
C2 C1 H1A 109.5
C2 C1 H1B 109.5
H1A C1 H1B 109.5
C2 C1 H1C 109.5
H1A C1 H1C 109.5
H1B C1 H1C 109.5
C2 C1' H1'A 109.5
C2 C1' H1'B 109.5
H1'A C1' H1'B 109.5
C2 C1' H1'C 109.5
H1'A C1' H1'C 109.5
H1'B C1' H1'C 109.5
C1 C2 C3 117.8(3)
C1' C2 C3 117.9(6)
C1 C2 H2A 107.9
C1' C2 H2A 132.3
C3 C2 H2A 107.9
C1 C2 H2B 107.9
C3 C2 H2B 107.9
H2A C2 H2B 107.2
C4 C3 C2 127.0(2)
C4 C3 S1 111.98(18)
C2 C3 S1 121.0(2)
C3 C4 C5 113.4(2)
C3 C4 C11 121.9(2)
C5 C4 C11 124.6(2)
C6 C5 C10 119.1(2)
C6 C5 C4 129.8(2)
C10 C5 C4 111.1(2)
C7 C6 C5 119.0(3)
C7 C6 H6 120.5
C5 C6 H6 120.5
C6 C7 C9 121.5(3)
C6 C7 H7 119.2
C9 C7 H7 119.2
C9 C8 C10 118.4(3)
C9 C8 H8 120.8
C10 C8 H8 120.8
C8 C9 C7 121.1(3)
C8 C9 H9 119.4
C7 C9 H9 119.4
C8 C10 C5 120.9(3)
C8 C10 S1 127.5(3)
C5 C10 S1 111.61(19)
C15 C11 C4 130.17(19)
C15 C11 C12 110.50(19)
C4 C11 C12 118.92(19)
F2 C12 F1 105.7(2)
F2 C12 C11 114.8(2)
F1 C12 C11 109.4(2)
F2 C12 C13 113.8(2)
F1 C12 C13 108.2(2)
C11 C12 C13 104.97(18)
F3 C13 F4 107.5(2)
F3 C13 C12 114.5(2)
F4 C13 C12 108.6(2)
F3 C13 C14 113.6(2)
F4 C13 C14 108.9(2)
C12 C13 C14 103.50(19)
F6 C14 F5 105.70(19)
F6 C14 C15 113.35(17)
F5 C14 C15 111.64(19)
F6 C14 C13 111.9(2)
F5 C14 C13 108.90(18)
C15 C14 C13 105.39(18)
C11 C15 C16 131.72(19)
C11 C15 C14 109.62(18)
C16 C15 C14 118.62(18)
C20 C16 C17 111.60(18)
C20 C16 C15 126.15(19)
C17 C16 C15 122.02(18)
C18 C17 C16 113.4(2)
C18 C17 H17 123.3
C16 C17 H17 123.3
C17 C18 C19 128.5(2)
C17 C18 S2 111.32(18)
C19 C18 S2 120.2(2)
O1 C19 C18 125.4(8)
O1' C19 C18 121.5(5)
O1 C19 H19 107.4
O1' C19 H19 119.3
C18 C19 H19 119.3
O1 C19 H19' 117.3
O1' C19 H19' 112.4
C18 C19 H19' 117.3
C16 C20 C21 130.78(19)
C16 C20 S2 111.48(16)
C21 C20 S2 117.72(15)
C20 C21 C22 113.64(18)
C20 C21 H21A 108.8
C22 C21 H21A 108.8
C20 C21 H21B 108.8
C22 C21 H21B 108.8
H21A C21 H21B 107.7
C23 C22 C21 113.0(2)
C23 C22 H22A 109.0
C21 C22 H22A 109.0
C23 C22 H22B 109.0
C21 C22 H22B 109.0
H22A C22 H22B 107.8
C22 C23 C24 112.8(2)
C22 C23 H23A 109.0
C24 C23 H23A 109.0
C22 C23 H23B 109.0
C24 C23 H23B 109.0
H23A C23 H23B 107.8
C23 C24 H24A 109.5
C23 C24 H24B 109.5
H24A C24 H24B 109.5
C23 C24 H24C 109.5
H24A C24 H24C 109.5
H24B C24 H24C 109.5

loop_
_geom_bond_atom_site_label_1
_geom_bond_atom_site_label_2
_geom_bond_distance
S1 C10 1.726(3)
S1 C3 1.742(3)
S2 C20 1.717(2)
S2 C18 1.725(2)
F1 C12 1.376(3)
F2 C12 1.331(3)
F3 C13 1.335(3)
F4 C13 1.360(3)
F5 C14 1.366(3)
F6 C14 1.350(3)
O1' C19 1.236(5)
O1 C19 1.228(8)
C1 C2 1.453(5)
C1 H1A 0.9600
C1 H1B 0.9600
C1 H1C 0.9600
C1' C2 1.468(8)
C1' H1'A 0.9600
C1' H1'B 0.9600
C1' H1'C 0.9600
C2 C3 1.499(4)
C2 H2A 0.9700
C2 H2B 0.9700
C3 C4 1.359(3)
C4 C5 1.441(3)
C4 C11 1.475(3)
C5 C6 1.399(4)
C5 C10 1.412(4)
C6 C7 1.378(4)
C6 H6 0.9300
C7 C9 1.384(6)
C7 H7 0.9300
C8 C9 1.369(5)
C8 C10 1.403(4)
C8 H8 0.9300
C9 H9 0.9300
C11 C15 1.346(3)
C11 C12 1.512(3)
C12 C13 1.513(4)
C13 C14 1.521(3)
C14 C15 1.510(3)
C15 C16 1.471(3)
C16 C20 1.385(3)
C16 C17 1.430(3)
C17 C18 1.358(3)
C17 H17 0.9300
C18 C19 1.453(4)
C19 H19 0.9300
C19 H19' 0.9300
C20 C21 1.497(3)
C21 C22 1.523(3)
C21 H21A 0.9700
C21 H21B 0.9700
C22 C23 1.518(3)
C22 H22A 0.9700
C22 H22B 0.9700
C23 C24 1.522(4)
C23 H23A 0.9700
C23 H23B 0.9700
C24 H24A 0.9600
C24 H24B 0.9600
C24 H24C 0.9600

loop_
_geom_torsion_atom_site_label_1
_geom_torsion_atom_site_label_2
_geom_torsion_atom_site_label_3
_geom_torsion_atom_site_label_4
_geom_torsion
C1 C2 C3 C4 163.3(6)
C1' C2 C3 C4 119.3(14)
C1 C2 C3 S1 -16.7(7)
C1' C2 C3 S1 -60.7(14)
C10 S1 C3 C4 0.8(2)
C10 S1 C3 C2 -179.3(3)
C2 C3 C4 C5 -179.9(3)
S1 C3 C4 C5 0.1(3)
C2 C3 C4 C11 -3.0(4)
S1 C3 C4 C11 176.99(17)
C3 C4 C5 C6 -177.8(3)
C11 C4 C5 C6 5.4(4)
C3 C4 C5 C10 -1.1(3)
C11 C4 C5 C10 -177.9(2)
C10 C5 C6 C7 -0.4(4)
C4 C5 C6 C7 176.1(3)
C5 C6 C7 C9 -0.6(5)
C10 C8 C9 C7 -1.4(5)
C6 C7 C9 C8 1.6(6)
C9 C8 C10 C5 0.3(4)
C9 C8 C10 S1 -177.5(3)
C6 C5 C10 C8 0.5(4)
C4 C5 C10 C8 -176.5(2)
C6 C5 C10 S1 178.73(19)
C4 C5 C10 S1 1.7(3)
C3 S1 C10 C8 176.7(3)
C3 S1 C10 C5 -1.4(2)
C3 C4 C11 C15 68.7(3)
C5 C4 C11 C15 -114.7(3)
C3 C4 C11 C12 -103.1(3)
C5 C4 C11 C12 73.5(3)
C15 C11 C12 F2 141.2(2)
C4 C11 C12 F2 -45.4(3)
C15 C11 C12 F1 -100.3(2)
C4 C11 C12 F1 73.1(3)
C15 C11 C12 C13 15.6(3)
C4 C11 C12 C13 -171.1(2)
F2 C12 C13 F3 86.1(3)
F1 C12 C13 F3 -30.9(3)
C11 C12 C13 F3 -147.6(2)
F2 C12 C13 F4 -34.0(3)
F1 C12 C13 F4 -151.1(2)
C11 C12 C13 F4 92.2(2)
F2 C12 C13 C14 -149.7(2)
F1 C12 C13 C14 93.3(2)
C11 C12 C13 C14 -23.4(2)
F3 C13 C14 F6 -88.3(3)
F4 C13 C14 F6 31.4(3)
C12 C13 C14 F6 146.9(2)
F3 C13 C14 F5 28.1(3)
F4 C13 C14 F5 147.89(19)
C12 C13 C14 F5 -96.7(2)
F3 C13 C14 C15 148.0(2)
F4 C13 C14 C15 -92.2(2)
C12 C13 C14 C15 23.2(2)
C4 C11 C15 C16 4.6(4)
C12 C11 C15 C16 177.0(2)
C4 C11 C15 C14 -172.9(2)
C12 C11 C15 C14 -0.5(2)
F6 C14 C15 C11 -137.4(2)
F5 C14 C15 C11 103.4(2)
C13 C14 C15 C11 -14.7(2)
F6 C14 C15 C16 44.7(3)
F5 C14 C15 C16 -74.5(2)
C13 C14 C15 C16 167.42(19)
C11 C15 C16 C20 47.7(3)
C14 C15 C16 C20 -135.0(2)
C11 C15 C16 C17 -138.3(2)
C14 C15 C16 C17 39.1(3)
C20 C16 C17 C18 -0.5(3)
C15 C16 C17 C18 -175.3(2)
C16 C17 C18 C19 -178.8(3)
C16 C17 C18 S2 0.8(3)
C20 S2 C18 C17 -0.7(2)
C20 S2 C18 C19 178.9(3)
C17 C18 C19 O1 -156.0(19)
S2 C18 C19 O1 25(2)
C17 C18 C19 O1' 168.9(15)
S2 C18 C19 O1' -10.6(16)
C17 C16 C20 C21 -178.2(2)
C15 C16 C20 C21 -3.6(3)
C17 C16 C20 S2 -0.1(2)
C15 C16 C20 S2 174.49(16)
C18 S2 C20 C16 0.43(17)
C18 S2 C20 C21 178.80(17)
C16 C20 C21 C22 -117.1(2)
S2 C20 C21 C22 64.9(2)
C20 C21 C22 C23 -173.65(19)
C21 C22 C23 C24 -175.0(2)
